data_7120373
loop_
_publ_author_name
'Janni, Manojkumar'
'Thriupathi, Annaram'
'Arora, Sahil'
'Peruncheralathan, Saravanan'

_publ_section_title
;
 Chemoselective Ullmann Coupling at Room Temperature: A Facile Access to
 2-Aminobenzo[b]thiophenes
;
_journal_name_full 'Chem. Commun.'
_journal_paper_doi 10.1039/C7CC03273K
_journal_year 2017
_chemical_formula_moiety 'C15 H10 N2 S'
_chemical_formula_sum 'C15 H10 N2 S'
_chemical_formula_weight 250.31
_chemical_melting_point 135.0(10)
_chemical_name_systematic 2-anilino-3-cyanobenzo[b]thiophene
_space_group_crystal_system triclinic
_space_group_IT_number 2
_space_group_name_Hall '-P 1'
_space_group_name_H-M_alt 'P -1'
_symmetry_space_group_name_Hall '-P 1'
_symmetry_space_group_name_H-M 'P -1'
_atom_sites_solution_hydrogens geom
_atom_sites_solution_primary direct
_atom_sites_solution_secondary difmap
_audit_creation_date 2017-04-20
_audit_creation_method
;
Olex2 1.2-alpha
(compiled 2016.02.24 svn.r3266 for OlexSys, GUI svn.r5155)
;
_audit_update_record
;
2017-04-21 deposited with the CCDC.
2017-07-03 downloaded from the CCDC.
;
_cell_angle_alpha 74.773(5)
_cell_angle_beta 83.574(5)
_cell_angle_gamma 81.477(5)
_cell_formula_units_Z 2
_cell_length_a 3.905(5)
_cell_length_b 12.317(5)
_cell_length_c 13.486(5)
_cell_measurement_reflns_used 6962
_cell_measurement_temperature 293(2)
_cell_measurement_theta_max 19.069
_cell_measurement_theta_min 3.140
_cell_volume 617.2(9)
_computing_cell_refinement 'Bruker SAINT'
_computing_data_collection 'Bruker APEX2'
_computing_data_reduction 'Bruker SAINT  A'
_computing_molecular_graphics 'Olex2 (Dolomanov et al., 2009)'
_computing_publication_material 'Olex2 (Dolomanov et al., 2009)'
_computing_structure_refinement 'ShelXL (Sheldrick, 2015)'
_computing_structure_solution 'ShelXT (Sheldrick, 2015)'
_diffrn_ambient_temperature 293(2)
_diffrn_measured_fraction_theta_full 0.998
_diffrn_measured_fraction_theta_max 0.992
_diffrn_measurement_device_type 'Bruker APEX-II CCD'
_diffrn_measurement_method '\f and \w scans'
_diffrn_radiation_monochromator graphite
_diffrn_radiation_type MoK\a
_diffrn_radiation_wavelength 0.71073
_diffrn_reflns_av_R_equivalents 0.0443
_diffrn_reflns_av_unetI/netI 0.0726
_diffrn_reflns_limit_h_max 4
_diffrn_reflns_limit_h_min -4
_diffrn_reflns_limit_k_max 14
_diffrn_reflns_limit_k_min -14
_diffrn_reflns_limit_l_max 16
_diffrn_reflns_limit_l_min -16
_diffrn_reflns_number 6942
_diffrn_reflns_theta_full 25.00
_diffrn_reflns_theta_max 25.63
_diffrn_reflns_theta_min 1.57
_diffrn_source 'fine-focus sealed tube'
_exptl_absorpt_coefficient_mu 0.243
_exptl_absorpt_correction_T_max 0.7453
_exptl_absorpt_correction_T_min 0.6554
_exptl_absorpt_correction_type multi-scan
_exptl_crystal_colour colorless
_exptl_crystal_density_diffrn 1.347
_exptl_crystal_density_method 'not measured'
_exptl_crystal_description needle
_exptl_crystal_F_000 260
_exptl_crystal_recrystallization_method 'Re-crystallisation from solvent: Hexane & Dichloromethane'
_exptl_crystal_size_max 0.19
_exptl_crystal_size_mid 0.17
_exptl_crystal_size_min 0.15
_refine_diff_density_max 0.222
_refine_diff_density_min -0.234
_refine_diff_density_rms 0.053
_refine_ls_extinction_coef 0.023(5)
_refine_ls_extinction_expression Fc^*^=kFc[1+0.001xFc^2^\l^3^/sin(2\q)]^-1/4^
_refine_ls_extinction_method SHELXL
_refine_ls_goodness_of_fit_ref 1.072
_refine_ls_hydrogen_treatment mixed
_refine_ls_matrix_type full
_refine_ls_number_parameters 168
_refine_ls_number_reflns 2311
_refine_ls_number_restraints 0
_refine_ls_restrained_S_all 1.072
_refine_ls_R_factor_all 0.0923
_refine_ls_R_factor_gt 0.0448
_refine_ls_shift/su_max 0.000
_refine_ls_shift/su_mean 0.000
_refine_ls_structure_factor_coef Fsqd
_refine_ls_weighting_details 'calc w=1/[\s^2^(Fo^2^)+(0.0619P)^2^+0.0000P] where P=(Fo^2^+2Fc^2^)/3'
_refine_ls_weighting_scheme calc
_refine_ls_wR_factor_gt 0.1007
_refine_ls_wR_factor_ref 0.1369
_reflns_number_gt 1376
_reflns_number_total 2311
_reflns_threshold_expression >2\s(I)
_cod_data_source_file c7cc03273k2.cif
_cod_data_source_block s_peru_mj_513a_0m
_cod_depositor_comments
;
The following automatic conversions were performed:

'_chemical_melting_point' value '134-136' was changed to '135.0(10)'
- the average value was taken and precision was estimated.

Automatic conversion script
Id: cif_fix_values 4973 2017-02-22 13:04:09Z antanas 
;
_cod_database_code 7120373
_olex2_refinement_description
;
1. Fixed Uiso
 At 1.2 times of:
  All C(H) groups, All N(H) groups
2.a Aromatic/amide H refined with riding coordinates:
 N1(H1), C15(H15), C6(H6), C3(H3), C11(H11), C14(H14), C5(H5), C4(H4),
 C12(H12), C13(H13)
;
_olex2_submission_special_instructions 'No special instructions were received'

loop_
_space_group_symop_id
_space_group_symop_operation_xyz
1 'x, y, z'
2 '-x, -y, -z'

loop_
_atom_site_label
_atom_site_type_symbol
_atom_site_fract_x
_atom_site_fract_y
_atom_site_fract_z
_atom_site_U_iso_or_equiv
_atom_site_adp_type
_atom_site_occupancy
_atom_site_symmetry_multiplicity
_atom_site_calc_flag
_atom_site_refinement_flags
C1 C 0.8815(7) 0.2222(3) 0.0371(2) 0.0490(8) Uani 1 1 d .
H1 H 0.8372 0.1939 -0.0171 0.059 Uiso 1 1 calc R
C2 C 0.8124(7) 0.3361(3) 0.0324(2) 0.0554(8) Uani 1 1 d .
H2 H 0.7201 0.3858 -0.0257 0.066 Uiso 1 1 calc R
C3 C 0.8790(8) 0.3773(3) 0.1132(2) 0.0569(9) Uani 1 1 d .
H3 H 0.8308 0.4546 0.1085 0.068 Uiso 1 1 calc R
C4 C 1.0145(7) 0.3067(3) 0.2004(2) 0.0523(8) Uani 1 1 d .
H4 H 1.0563 0.3357 0.2544 0.063 Uiso 1 1 calc R
C5 C 1.0878(7) 0.1920(3) 0.2068(2) 0.0407(7) Uani 1 1 d .
C6 C 1.0199(6) 0.1503(2) 0.1255(2) 0.0399(7) Uani 1 1 d .
C7 C 1.2304(7) 0.1015(3) 0.2889(2) 0.0420(7) Uani 1 1 d .
C8 C 1.3230(7) 0.1207(3) 0.3810(2) 0.0505(8) Uani 1 1 d .
C9 C 1.2613(7) -0.0033(3) 0.2698(2) 0.0403(7) Uani 1 1 d .
C10 C 1.3939(7) -0.2129(3) 0.3181(2) 0.0428(7) Uani 1 1 d .
C11 C 1.2755(8) -0.2993(3) 0.3964(2) 0.0559(9) Uani 1 1 d .
H11 H 1.1749 -0.2846 0.4581 0.067 Uiso 1 1 calc R
C12 C 1.3076(8) -0.4076(3) 0.3824(3) 0.0644(9) Uani 1 1 d .
H12 H 1.2297 -0.4660 0.4352 0.077 Uiso 1 1 calc R
C13 C 1.4528(8) -0.4299(3) 0.2917(3) 0.0620(9) Uani 1 1 d .
H13 H 1.4703 -0.5028 0.2825 0.074 Uiso 1 1 calc R
C14 C 1.5723(7) -0.3444(3) 0.2145(3) 0.0551(9) Uani 1 1 d .
H14 H 1.6723 -0.3595 0.1528 0.066 Uiso 1 1 calc R
C15 C 1.5453(7) -0.2361(3) 0.2275(2) 0.0475(8) Uani 1 1 d .
H15 H 1.6295 -0.1786 0.1750 0.057 Uiso 1 1 calc R
N1 N 1.4008(8) 0.1378(2) 0.4542(2) 0.0765(9) Uani 1 1 d .
N2 N 1.3700(6) -0.1036(2) 0.33509(19) 0.0509(7) Uani 1 1 d .
S1 S 1.12923(19) 0.00454(7) 0.14834(5) 0.0476(3) Uani 1 1 d .
H16 H 1.400(7) -0.103(2) 0.401(2) 0.070(10) Uiso 1 1 d .

loop_
_atom_site_aniso_label
_atom_site_aniso_U_11
_atom_site_aniso_U_22
_atom_site_aniso_U_33
_atom_site_aniso_U_23
_atom_site_aniso_U_13
_atom_site_aniso_U_12
C1 0.0503(18) 0.060(2) 0.0383(18) -0.0127(17) -0.0082(14) -0.0072(16)
C2 0.058(2) 0.056(2) 0.046(2) -0.0028(18) -0.0100(15) -0.0012(17)
C3 0.061(2) 0.048(2) 0.062(2) -0.0183(19) -0.0033(17) -0.0009(16)
C4 0.0556(19) 0.055(2) 0.052(2) -0.0203(18) -0.0100(15) -0.0053(16)
C5 0.0396(16) 0.047(2) 0.0388(17) -0.0163(15) -0.0020(13) -0.0070(14)
C6 0.0390(16) 0.0438(19) 0.0380(17) -0.0127(15) -0.0007(13) -0.0054(13)
C7 0.0423(16) 0.052(2) 0.0353(17) -0.0185(16) -0.0072(13) -0.0015(14)
C8 0.0569(19) 0.050(2) 0.0462(19) -0.0189(17) -0.0098(15) 0.0050(15)
C9 0.0401(16) 0.050(2) 0.0341(16) -0.0175(16) -0.0038(13) -0.0034(14)
C10 0.0415(16) 0.048(2) 0.0404(18) -0.0134(16) -0.0122(13) 0.0008(14)
C11 0.062(2) 0.060(3) 0.0395(19) -0.0051(18) -0.0003(15) -0.0029(17)
C12 0.065(2) 0.052(3) 0.066(2) 0.004(2) -0.0011(18) -0.0115(18)
C13 0.063(2) 0.048(2) 0.075(3) -0.016(2) -0.0070(19) -0.0067(17)
C14 0.057(2) 0.055(2) 0.055(2) -0.0201(18) -0.0068(15) -0.0018(17)
C15 0.0501(18) 0.051(2) 0.0413(18) -0.0081(16) -0.0050(14) -0.0095(15)
N1 0.108(2) 0.076(2) 0.0550(18) -0.0321(17) -0.0295(16) 0.0038(16)
N2 0.0716(18) 0.0505(19) 0.0328(15) -0.0131(14) -0.0170(13) 0.0003(13)
S1 0.0577(5) 0.0511(6) 0.0385(5) -0.0161(4) -0.0127(3) -0.0052(4)

loop_
_atom_type_symbol
_atom_type_description
_atom_type_scat_dispersion_real
_atom_type_scat_dispersion_imag
_atom_type_scat_source
C C 0.0033 0.0016 'International Tables Vol C Tables 4.2.6.8 and 6.1.1.4'
H H 0.0000 0.0000 'International Tables Vol C Tables 4.2.6.8 and 6.1.1.4'
N N 0.0061 0.0033 'International Tables Vol C Tables 4.2.6.8 and 6.1.1.4'
S S 0.1246 0.1234 'International Tables Vol C Tables 4.2.6.8 and 6.1.1.4'

loop_
_geom_angle_atom_site_label_1
_geom_angle_atom_site_label_2
_geom_angle_atom_site_label_3
_geom_angle
C2 C1 C6 118.1(3)
C1 C2 C3 120.6(3)
C4 C3 C2 121.5(3)
C3 C4 C5 119.1(3)
C4 C5 C6 119.5(3)
C4 C5 C7 129.6(3)
C6 C5 C7 110.9(3)
C1 C6 S1 126.2(2)
C5 C6 C1 121.3(3)
C5 C6 S1 112.5(2)
C8 C7 C5 122.5(3)
C9 C7 C5 113.7(2)
C9 C7 C8 123.7(3)
N1 C8 C7 178.7(3)
C7 C9 S1 111.6(2)
N2 C9 C7 126.4(3)
N2 C9 S1 122.0(2)
C11 C10 N2 118.7(3)
C15 C10 C11 119.5(3)
C15 C10 N2 121.7(3)
C10 C11 C12 119.6(3)
C13 C12 C11 120.7(3)
C12 C13 C14 119.7(3)
C13 C14 C15 120.3(3)
C10 C15 C14 120.2(3)
C9 N2 C10 127.3(2)
C6 S1 C9 91.33(13)

loop_
_geom_bond_atom_site_label_1
_geom_bond_atom_site_label_2
_geom_bond_distance
C1 C2 1.375(4)
C1 C6 1.394(4)
C2 C3 1.381(4)
C3 C4 1.372(4)
C4 C5 1.380(4)
C5 C6 1.393(4)
C5 C7 1.443(4)
C6 S1 1.736(3)
C7 C8 1.418(4)
C7 C9 1.366(4)
C8 N1 1.144(3)
C9 N2 1.357(4)
C9 S1 1.746(3)
C10 C11 1.381(4)
C10 C15 1.376(4)
C10 N2 1.411(4)
C11 C12 1.382(4)
C12 C13 1.366(4)
C13 C14 1.368(4)
C14 C15 1.378(4)
